data_7047153
loop_
_publ_author_name
'Kuhlmann, Lisa'
'Methling, Rafael'
'Simon, Jasmin'
'Neumann, Beate'
'Stammler, Hans-Georg'
'Strassert, Cristian A.'
'Mitzel, Norbert W.'

_publ_section_title
;
 Fluorescent phenoxy benzoxazole complexes of zirconium and hafnium:
 synthesis, structure and photo-physical behaviour.
;
_journal_issue 32
_journal_name_full 'Dalton transactions (Cambridge, England : 2003)'
_journal_page_first 11245
_journal_page_last 11252
_journal_paper_doi 10.1039/c8dt01757c
_journal_volume 47
_journal_year 2018
_chemical_formula_moiety '2(C34 H20 N2 O4 Zr0.5)'
_chemical_formula_sum 'C68 H40 N4 O8 Zr'
_chemical_formula_weight 1132.26
_space_group_crystal_system orthorhombic
_space_group_IT_number 18
_space_group_name_Hall 'P 2 2ab'
_space_group_name_H-M_alt 'P 21 21 2'
_symmetry_space_group_name_Hall 'P 2 2ab'
_symmetry_space_group_name_H-M 'P 21 21 2'
_atom_sites_solution_hydrogens geom
_atom_sites_solution_primary direct
_audit_creation_date 2015-12-10
_audit_creation_method
;
  Olex2 1.2-ac2
  (compiled 2012.03.27 svn.r2268, GUI svn.r4156)
;
_audit_update_record
;
2018-01-11 deposited with the CCDC.
2018-07-26 downloaded from the CCDC.
;
_cell_angle_alpha 90
_cell_angle_beta 90
_cell_angle_gamma 90
_cell_formula_units_Z 4
_cell_length_a 12.0743(2)
_cell_length_b 18.9545(4)
_cell_length_c 27.7599(5)
_cell_measurement_reflns_used 31447
_cell_measurement_temperature 100.01(10)
_cell_measurement_theta_max 30.0140
_cell_measurement_theta_min 2.4720
_cell_volume 6353.2(2)
_computing_cell_refinement 'CrysAlisPro 1.171.38.41 (Rigaku OD, 2015)'
_computing_data_collection 'CrysAlisPro 1.171.38.41 (Rigaku OD, 2015)'
_computing_data_reduction 'CrysAlisPro 1.171.38.41 (Rigaku OD, 2015)'
_computing_molecular_graphics
;
O. V. Dolomanov, L. J. Bourhis, R. J. Gildea, J. A. K. Howard and H. Puschmann,
OLEX2: a complete structure solution, refinement and analysis program.
J. Appl. Cryst. (2009). 42, 339-341.
;
_computing_publication_material
;
O. V. Dolomanov, L. J. Bourhis, R. J. Gildea, J. A. K. Howard and H. Puschmann,
OLEX2: a complete structure solution, refinement and analysis program.
J. Appl. Cryst. (2009). 42, 339-341.
;
_computing_structure_refinement
;
SHELXL, G.M. Sheldrick, Acta Cryst.
(2008). A64, 112-122
;
_computing_structure_solution
;
SHELXS, G.M. Sheldrick, Acta Cryst.
(2008). A64, 112-122
;
_diffrn_ambient_environment air
_diffrn_ambient_temperature 100.01(10)
_diffrn_detector 'CCD plate'
_diffrn_detector_area_resol_mean 5.3114
_diffrn_detector_type Atlas
_diffrn_measured_fraction_theta_full 0.9979
_diffrn_measured_fraction_theta_max 0.9960
_diffrn_measurement_details
;
List of Runs (angles in degrees, time in seconds):

  # Type    Start    End  Width  t~exp~   \w     \q     \k     \f   Frames
#--------------------------------------------------------------------------
  1  \w    -50.00  60.00   1.00   22.00    --  -17.00  19.00-180.00  110
  2  \w    -47.00  54.00   1.00   22.00    --  -17.00  77.00   0.00  101
  3  \w    -76.00 -29.00   1.00   22.00    --  -17.00 133.00-113.31   47
  4  \w    -72.00 -24.00   1.00   22.00    --  -17.00 126.00 155.27   48
  5  \w    -42.00  51.00   1.00   22.00    --  -17.00  57.00 -90.00   93
  6  \w    -11.00  62.00   1.00   22.00    --   17.39-110.00 144.00   73
  7  \w    -13.00  85.00   1.00   22.00    --   17.39  77.00 -90.00   98
;
_diffrn_measurement_device 'four-circle diffractometer'
_diffrn_measurement_device_type 'SuperNova, Dual, Cu at zero, Atlas'
_diffrn_measurement_method '\w scans'
_diffrn_orient_matrix_type 'CrysAlisPro convention (1999,Acta A55,543-557)'
_diffrn_orient_matrix_UB_11 0.0046244000
_diffrn_orient_matrix_UB_12 -0.0105540000
_diffrn_orient_matrix_UB_13 -0.0244295000
_diffrn_orient_matrix_UB_21 -0.0510194000
_diffrn_orient_matrix_UB_22 0.0168972000
_diffrn_orient_matrix_UB_23 -0.0052381000
_diffrn_orient_matrix_UB_31 0.0287624000
_diffrn_orient_matrix_UB_32 0.0316764000
_diffrn_orient_matrix_UB_33 -0.0053373000
_diffrn_radiation_monochromator mirror
_diffrn_radiation_probe x-ray
_diffrn_radiation_type 'Mo K\a'
_diffrn_radiation_wavelength 0.71073
_diffrn_reflns_av_R_equivalents 0.0450
_diffrn_reflns_av_unetI/netI 0.0329
_diffrn_reflns_Laue_measured_fraction_full 0.998
_diffrn_reflns_Laue_measured_fraction_max 0.996
_diffrn_reflns_limit_h_max 17
_diffrn_reflns_limit_h_min -16
_diffrn_reflns_limit_k_max 26
_diffrn_reflns_limit_k_min -25
_diffrn_reflns_limit_l_max 39
_diffrn_reflns_limit_l_min -39
_diffrn_reflns_number 110062
_diffrn_reflns_point_group_measured_fraction_full 0.999
_diffrn_reflns_point_group_measured_fraction_max 0.997
_diffrn_reflns_theta_full 25.242
_diffrn_reflns_theta_max 30.13
_diffrn_reflns_theta_min 2.60
_diffrn_source 'micro-focus sealed X-ray tube'
_diffrn_source_type 'SuperNova (Mo) X-ray Source'
_exptl_absorpt_coefficient_mu 0.228
_exptl_absorpt_correction_T_max 0.986
_exptl_absorpt_correction_T_min 0.969
_exptl_absorpt_correction_type gaussian
_exptl_absorpt_process_details
;
CrysAlisPro 1.171.38.41 (Rigaku Oxford Diffraction, 2015)
Numerical absorption correction based on gaussian integration over
            a multifaceted crystal model
Empirical absorption correction using spherical harmonics,
 implemented in SCALE3 ABSPACK scaling algorithm.
;
_exptl_crystal_colour 'clear colourless'
_exptl_crystal_colour_lustre clear
_exptl_crystal_colour_primary colourless
_exptl_crystal_density_diffrn 1.184
_exptl_crystal_description fragment
_exptl_crystal_F_000 2320
_exptl_crystal_size_max 0.248
_exptl_crystal_size_mid 0.247
_exptl_crystal_size_min 0.106
_refine_diff_density_max 0.650
_refine_diff_density_min -0.573
_refine_diff_density_rms 0.102
_refine_ls_abs_structure_details
;
 Refined as an inversion twin.
;
_refine_ls_abs_structure_Flack 0.47(4)
_refine_ls_extinction_method none
_refine_ls_goodness_of_fit_ref 1.074
_refine_ls_hydrogen_treatment constr
_refine_ls_matrix_type full
_refine_ls_number_parameters 732
_refine_ls_number_reflns 18701
_refine_ls_number_restraints 0
_refine_ls_restrained_S_all 1.074
_refine_ls_R_factor_all 0.0587
_refine_ls_R_factor_gt 0.0534
_refine_ls_shift/su_max 0.001
_refine_ls_shift/su_mean 0.000
_refine_ls_structure_factor_coef Fsqd
_refine_ls_weighting_details 'w=1/[\s^2^(Fo^2^)+(0.0787P)^2^+8.5670P] where P=(Fo^2^+2Fc^2^)/3'
_refine_ls_weighting_scheme calc
_refine_ls_wR_factor_gt 0.1552
_refine_ls_wR_factor_ref 0.1584
_reflns_Friedel_coverage 0.836
_reflns_Friedel_fraction_full 1.000
_reflns_Friedel_fraction_max 0.997
_reflns_number_gt 16523
_reflns_number_total 18701
_reflns_threshold_expression 'I > 2\s(I)'
_cod_data_source_file c8dt01757c2.cif
_cod_data_source_block compound8
_cod_depositor_comments 'Adding full bibliography for 7047149--7047158.cif.'
_cod_database_code 7047153
_chemical_oxdiff_formula 'C72 H44 Cl8 N4 O8 Zr'
_reflns_odcompleteness_completeness 99.79
_reflns_odcompleteness_iscentric 1
_reflns_odcompleteness_theta 26.32
_olex2_date_sample_data_collection 2015-11-12
_olex2_submission_special_instructions 'No special instructions were received'
_oxdiff_exptl_absorpt_empirical_details
;
Empirical correction (ABSPACK) includes:
- Absorption correction using spherical harmonics
- Frame scaling
- Detector area scaling
;
_oxdiff_exptl_absorpt_empirical_full_max 1.275
_oxdiff_exptl_absorpt_empirical_full_min 0.768
_shelx_space_group_comment
;
The symmetry employed for this shelxl refinement is uniquely defined
by the following loop, which should always be used as a source of
symmetry information in preference to the above space-group names.
They are only intended as comments.
;
_shelxl_version_number 2014-3

loop_
_space_group_symop_operation_xyz
'x, y, z'
'-x, -y, z'
'x+1/2, -y+1/2, -z'
'-x+1/2, y+1/2, -z'

loop_
_atom_site_label
_atom_site_type_symbol
_atom_site_fract_x
_atom_site_fract_y
_atom_site_fract_z
_atom_site_U_iso_or_equiv
_atom_site_adp_type
_atom_site_occupancy
_atom_site_site_symmetry_order
_atom_site_calc_flag
_atom_site_refinement_flags_posn
_atom_site_refinement_flags_adp
_atom_site_refinement_flags_occupancy
Zr1 Zr 0.5000 0.5000 0.04239(2) 0.01715(11) Uani 1 2 d S T P
Zr2 Zr 0.0000 0.5000 0.53322(2) 0.01367(11) Uani 1 2 d S T P
O1 O 0.4339(2) 0.59436(17) 0.01487(11) 0.0184(6) Uani 1 1 d . . .
O2 O 0.2903(3) 0.47723(18) -0.09406(12) 0.0266(7) Uani 1 1 d . . .
O3 O 0.3492(3) 0.46611(17) 0.06836(11) 0.0200(6) Uani 1 1 d . . .
O4 O 0.5069(3) 0.35324(18) 0.17550(10) 0.0253(6) Uani 1 1 d . . .
O5 O 0.0605(3) 0.59572(17) 0.50734(10) 0.0188(6) Uani 1 1 d . . .
O6 O 0.2154(3) 0.48981(18) 0.39757(10) 0.0231(7) Uani 1 1 d . . .
O7 O 0.1503(2) 0.46027(15) 0.55854(10) 0.0165(6) Uani 1 1 d . . .
O8 O -0.0224(2) 0.38132(17) 0.67587(10) 0.0204(6) Uani 1 1 d . . .
N1 N 0.3857(3) 0.4709(2) -0.02453(13) 0.0189(7) Uani 1 1 d . . .
N2 N 0.5326(3) 0.4204(2) 0.10959(14) 0.0199(7) Uani 1 1 d . . .
N3 N 0.1153(3) 0.47468(19) 0.46489(12) 0.0159(6) Uani 1 1 d . . .
N4 N -0.0386(3) 0.42964(18) 0.60202(13) 0.0165(6) Uani 1 1 d . . .
C1 C 0.4202(4) 0.6217(3) -0.02842(16) 0.0210(8) Uani 1 1 d . . .
C2 C 0.4367(4) 0.6946(3) -0.03344(17) 0.0237(9) Uani 1 1 d . . .
H2 H 0.4525 0.7215 -0.0054 0.028 Uiso 1 1 calc R U .
C3 C 0.4311(4) 0.7293(2) -0.07711(17) 0.0224(9) Uani 1 1 d . . .
H3 H 0.4416 0.7789 -0.0788 0.027 Uiso 1 1 calc R U .
C4 C 0.4096(4) 0.6901(3) -0.11925(16) 0.0214(8) Uani 1 1 d . . .
C5 C 0.4099(4) 0.7243(3) -0.16523(18) 0.0266(10) Uani 1 1 d . . .
H5 H 0.4232 0.7736 -0.1672 0.032 Uiso 1 1 calc R U .
C6 C 0.3915(4) 0.6868(3) -0.20565(17) 0.0265(9) Uani 1 1 d . . .
H6 H 0.3933 0.7097 -0.2361 0.032 Uiso 1 1 calc R U .
C7 C 0.3693(4) 0.6134(3) -0.20310(17) 0.0281(10) Uani 1 1 d . . .
H7 H 0.3546 0.5879 -0.2318 0.034 Uiso 1 1 calc R U .
C8 C 0.3688(4) 0.5790(2) -0.16002(16) 0.0221(8) Uani 1 1 d . . .
H8 H 0.3558 0.5296 -0.1594 0.027 Uiso 1 1 calc R U .
C9 C 0.3873(3) 0.6154(2) -0.11627(16) 0.0196(8) Uani 1 1 d . . .
C10 C 0.3907(4) 0.5825(2) -0.06960(15) 0.0180(8) Uani 1 1 d . . .
C11 C 0.3594(3) 0.5092(2) -0.06173(15) 0.0192(8) Uani 1 1 d . . .
C12 C 0.2709(4) 0.4113(2) -0.07400(17) 0.0243(9) Uani 1 1 d . . .
C13 C 0.2085(5) 0.3559(3) -0.09264(18) 0.0349(12) Uani 1 1 d . . .
H13 H 0.1720 0.3589 -0.1229 0.042 Uiso 1 1 calc R U .
C14 C 0.2034(5) 0.2968(3) -0.06445(19) 0.0300(10) Uani 1 1 d . . .
H14 H 0.1586 0.2585 -0.0749 0.036 Uiso 1 1 calc R U .
C15 C 0.2596(4) 0.2902(3) -0.02196(18) 0.0260(9) Uani 1 1 d . . .
H15 H 0.2565 0.2469 -0.0048 0.031 Uiso 1 1 calc R U .
C16 C 0.3219(4) 0.3466(2) -0.00324(16) 0.0203(8) Uani 1 1 d . . .
H16 H 0.3580 0.3434 0.0271 0.024 Uiso 1 1 calc R U .
C17 C 0.3283(3) 0.4070(2) -0.03110(16) 0.0202(8) Uani 1 1 d . . .
C18 C 0.2924(4) 0.4444(2) 0.10546(16) 0.0209(8) Uani 1 1 d . . .
C19 C 0.1765(4) 0.4495(3) 0.10341(18) 0.0251(9) Uani 1 1 d . . .
H19 H 0.1419 0.4639 0.0743 0.030 Uiso 1 1 calc R U .
C20 C 0.1123(4) 0.4340(3) 0.14298(18) 0.0246(9) Uani 1 1 d . . .
H20 H 0.0345 0.4411 0.1414 0.030 Uiso 1 1 calc R U .
C21 C 0.1589(4) 0.4079(3) 0.18536(17) 0.0240(9) Uani 1 1 d . . .
C22 C 0.0899(4) 0.3925(3) 0.22572(19) 0.0295(10) Uani 1 1 d . . .
H22 H 0.0131 0.4033 0.2241 0.035 Uiso 1 1 calc R U .
C23 C 0.1323(5) 0.3623(3) 0.2671(2) 0.0368(12) Uani 1 1 d . . .
H23 H 0.0855 0.3523 0.2938 0.044 Uiso 1 1 calc R U .
C24 C 0.2431(4) 0.3471(3) 0.26888(19) 0.0352(12) Uani 1 1 d . . .
H24 H 0.2720 0.3252 0.2970 0.042 Uiso 1 1 calc R U .
C25 C 0.3152(5) 0.3626(3) 0.23105(18) 0.0361(12) Uani 1 1 d . . .
H25 H 0.3919 0.3525 0.2343 0.043 Uiso 1 1 calc R U .
C26 C 0.2752(4) 0.3931(2) 0.18782(16) 0.0218(8) Uani 1 1 d . . .
C27 C 0.3433(3) 0.4133(2) 0.14601(15) 0.0170(7) Uani 1 1 d . . .
C28 C 0.4617(4) 0.4004(2) 0.14244(15) 0.0187(8) Uani 1 1 d . . .
C29 C 0.6153(4) 0.3460(3) 0.16139(17) 0.0254(9) Uani 1 1 d . . .
C30 C 0.6965(4) 0.3053(3) 0.18219(19) 0.0338(12) Uani 1 1 d . . .
H30 H 0.6822 0.2782 0.2103 0.041 Uiso 1 1 calc R U .
C31 C 0.7987(5) 0.3054(3) 0.1609(2) 0.0368(13) Uani 1 1 d . . .
H31 H 0.8569 0.2774 0.1737 0.044 Uiso 1 1 calc R U .
C32 C 0.8168(4) 0.3476(3) 0.11968(19) 0.0290(10) Uani 1 1 d . . .
H32 H 0.8889 0.3480 0.1059 0.035 Uiso 1 1 calc R U .
C33 C 0.7359(4) 0.3880(2) 0.09830(18) 0.0236(9) Uani 1 1 d . . .
H33 H 0.7500 0.4142 0.0698 0.028 Uiso 1 1 calc R U .
C34 C 0.6320(4) 0.3885(2) 0.12052(15) 0.0192(8) Uani 1 1 d . . .
C35 C 0.0785(3) 0.6270(2) 0.46664(14) 0.0146(7) Uani 1 1 d . . .
C36 C 0.0677(4) 0.7029(2) 0.46495(17) 0.0193(8) Uani 1 1 d . . .
H36 H 0.0476 0.7275 0.4935 0.023 Uiso 1 1 calc R U .
C37 C 0.0851(4) 0.7396(3) 0.42464(16) 0.0231(9) Uani 1 1 d . . .
H37 H 0.0818 0.7897 0.4255 0.028 Uiso 1 1 calc R U .
C38 C 0.1090(4) 0.7045(3) 0.37966(17) 0.0233(9) Uani 1 1 d . . .
C39 C 0.1204(4) 0.7437(3) 0.33655(19) 0.0308(11) Uani 1 1 d . . .
H39 H 0.1110 0.7934 0.3373 0.037 Uiso 1 1 calc R U .
C40 C 0.1448(4) 0.7113(3) 0.29399(18) 0.0307(10) Uani 1 1 d . . .
H40 H 0.1539 0.7383 0.2655 0.037 Uiso 1 1 calc R U .
C41 C 0.1562(4) 0.6380(3) 0.29268(17) 0.0283(10) Uani 1 1 d . . .
H41 H 0.1726 0.6152 0.2630 0.034 Uiso 1 1 calc R U .
C42 C 0.1438(4) 0.5980(3) 0.33439(16) 0.0219(8) Uani 1 1 d . . .
H42 H 0.1499 0.5481 0.3326 0.026 Uiso 1 1 calc R U .
C43 C 0.1220(3) 0.6306(2) 0.37997(15) 0.0177(8) Uani 1 1 d . . .
C44 C 0.1113(3) 0.5916(2) 0.42444(14) 0.0165(7) Uani 1 1 d . . .
C45 C 0.1414(3) 0.5186(2) 0.42996(14) 0.0173(8) Uani 1 1 d . . .
C46 C 0.2340(4) 0.4225(3) 0.41444(17) 0.0236(9) Uani 1 1 d . . .
C47 C 0.3043(4) 0.3726(3) 0.3942(2) 0.0284(10) Uani 1 1 d . . .
H47 H 0.3471 0.3816 0.3661 0.034 Uiso 1 1 calc R U .
C48 C 0.3069(4) 0.3074(3) 0.4188(2) 0.0339(12) Uani 1 1 d . . .
H48 H 0.3497 0.2697 0.4060 0.041 Uiso 1 1 calc R U .
C49 C 0.2486(4) 0.2973(3) 0.4609(2) 0.0282(10) Uani 1 1 d . . .
H49 H 0.2538 0.2530 0.4768 0.034 Uiso 1 1 calc R U .
C50 C 0.1816(4) 0.3503(2) 0.48115(17) 0.0249(9) Uani 1 1 d . . .
H50 H 0.1420 0.3431 0.5103 0.030 Uiso 1 1 calc R U .
C51 C 0.1764(4) 0.4134(2) 0.45628(15) 0.0195(8) Uani 1 1 d . . .
C52 C 0.1993(3) 0.4467(2) 0.59948(15) 0.0161(7) Uani 1 1 d . . .
C53 C 0.3196(4) 0.4468(2) 0.59857(16) 0.0201(8) Uani 1 1 d . . .
H53 H 0.3577 0.4536 0.5690 0.024 Uiso 1 1 calc R U .
C54 C 0.3771(4) 0.4372(3) 0.63948(19) 0.0259(9) Uani 1 1 d . . .
H54 H 0.4557 0.4359 0.6381 0.031 Uiso 1 1 calc R U .
C55 C 0.3234(4) 0.4291(2) 0.68512(17) 0.0233(9) Uani 1 1 d . . .
C56 C 0.3867(4) 0.4223(3) 0.72718(19) 0.0273(10) Uani 1 1 d . . .
H56 H 0.4652 0.4225 0.7249 0.033 Uiso 1 1 calc R U .
C57 C 0.3377(5) 0.4154(3) 0.7715(2) 0.0344(12) Uani 1 1 d . . .
H57 H 0.3811 0.4090 0.7997 0.041 Uiso 1 1 calc R U .
C58 C 0.2221(5) 0.4179(4) 0.7742(2) 0.0418(14) Uani 1 1 d . . .
H58 H 0.1867 0.4145 0.8047 0.050 Uiso 1 1 calc R U .
C59 C 0.1582(4) 0.4254(3) 0.73291(17) 0.0294(10) Uani 1 1 d . . .
H59 H 0.0801 0.4292 0.7358 0.035 Uiso 1 1 calc R U .
C60 C 0.2064(4) 0.4273(2) 0.68712(15) 0.0212(8) Uani 1 1 d . . .
C61 C 0.1448(3) 0.4339(2) 0.64263(14) 0.0155(7) Uani 1 1 d . . .
C62 C 0.0277(4) 0.4187(2) 0.63856(14) 0.0203(9) Uani 1 1 d . . .
C63 C -0.1275(4) 0.3671(2) 0.65929(15) 0.0195(8) Uani 1 1 d . . .
C64 C -0.2118(4) 0.3327(3) 0.68399(17) 0.0287(10) Uani 1 1 d . . .
H64 H -0.2027 0.3161 0.7161 0.034 Uiso 1 1 calc R U .
C65 C -0.3091(4) 0.3241(3) 0.65900(18) 0.0254(9) Uani 1 1 d . . .
H65 H -0.3683 0.2990 0.6737 0.030 Uiso 1 1 calc R U .
C66 C -0.3235(4) 0.3517(3) 0.61199(17) 0.0239(9) Uani 1 1 d . . .
H66 H -0.3927 0.3463 0.5961 0.029 Uiso 1 1 calc R U .
C67 C -0.2375(3) 0.3865(2) 0.58904(15) 0.0191(8) Uani 1 1 d . . .
H67 H -0.2460 0.4046 0.5573 0.023 Uiso 1 1 calc R U .
C68 C -0.1392(4) 0.3940(2) 0.61374(15) 0.0202(8) Uani 1 1 d . . .

loop_
_atom_site_aniso_label
_atom_site_aniso_U_11
_atom_site_aniso_U_22
_atom_site_aniso_U_33
_atom_site_aniso_U_23
_atom_site_aniso_U_13
_atom_site_aniso_U_12
Zr1 0.0146(2) 0.0202(2) 0.0166(2) 0.000 0.000 -0.0008(2)
Zr2 0.0150(2) 0.0155(2) 0.0105(2) 0.000 0.000 0.0006(2)
O1 0.0162(13) 0.0216(15) 0.0176(14) -0.0035(11) 0.0002(10) 0.0002(11)
O2 0.0312(18) 0.0275(16) 0.0211(15) 0.0025(12) -0.0099(13) -0.0078(14)
O3 0.0174(14) 0.0239(15) 0.0188(14) 0.0062(12) 0.0011(11) -0.0008(12)
O4 0.0153(13) 0.0405(17) 0.0202(13) 0.0085(12) 0.0034(14) 0.0064(15)
O5 0.0246(15) 0.0210(15) 0.0108(13) 0.0030(11) -0.0007(10) -0.0003(12)
O6 0.0282(15) 0.0238(17) 0.0174(13) -0.0027(12) 0.0061(11) 0.0018(13)
O7 0.0152(13) 0.0182(14) 0.0160(13) 0.0005(10) 0.0000(10) 0.0024(11)
O8 0.0189(16) 0.0290(15) 0.0132(12) 0.0094(11) -0.0024(10) -0.0023(11)
N1 0.0169(16) 0.0213(16) 0.0185(16) -0.0002(13) 0.0010(13) -0.0070(13)
N2 0.0167(16) 0.0217(17) 0.0214(17) -0.0030(13) -0.0012(12) -0.0032(13)
N3 0.0161(16) 0.0185(15) 0.0132(15) -0.0011(12) -0.0009(12) -0.0033(12)
N4 0.0189(15) 0.0139(15) 0.0167(16) 0.0017(12) -0.0016(12) -0.0041(12)
C1 0.0179(18) 0.028(2) 0.0168(19) -0.0012(16) 0.0017(14) -0.0019(16)
C2 0.023(2) 0.026(2) 0.022(2) 0.0021(17) -0.0008(16) -0.0027(17)
C3 0.022(2) 0.0179(19) 0.027(2) 0.0015(16) 0.0007(16) 0.0006(16)
C4 0.0141(18) 0.031(2) 0.0196(19) 0.0032(16) 0.0014(14) 0.0046(16)
C5 0.019(2) 0.031(2) 0.030(2) 0.0085(19) -0.0001(17) -0.0036(18)
C6 0.024(2) 0.035(3) 0.020(2) 0.0042(18) 0.0059(16) 0.0014(19)
C7 0.024(2) 0.040(3) 0.020(2) 0.0003(19) 0.0030(16) -0.005(2)
C8 0.026(2) 0.022(2) 0.0185(19) 0.0001(15) 0.0027(16) -0.0002(17)
C9 0.0150(17) 0.0200(19) 0.024(2) 0.0018(15) 0.0005(15) -0.0006(15)
C10 0.0194(19) 0.0166(18) 0.0181(18) 0.0007(14) -0.0004(14) -0.0029(15)
C11 0.0177(17) 0.018(2) 0.0214(17) -0.0017(15) -0.0029(13) -0.0053(16)
C12 0.027(2) 0.022(2) 0.024(2) 0.0014(16) -0.0049(17) -0.0090(18)
C13 0.048(3) 0.036(3) 0.020(2) 0.0041(19) -0.018(2) -0.015(2)
C14 0.032(3) 0.024(2) 0.034(3) -0.0009(19) -0.004(2) -0.0132(19)
C15 0.022(2) 0.029(2) 0.027(2) -0.0010(18) -0.0003(17) -0.0034(18)
C16 0.0164(18) 0.023(2) 0.022(2) 0.0018(16) -0.0011(15) 0.0022(15)
C17 0.0145(18) 0.022(2) 0.024(2) -0.0020(16) -0.0017(15) -0.0016(15)
C18 0.0178(19) 0.026(2) 0.0193(19) -0.0012(16) 0.0027(15) -0.0046(16)
C19 0.020(2) 0.028(2) 0.028(2) 0.0059(18) -0.0031(17) -0.0034(18)
C20 0.0168(19) 0.025(2) 0.032(2) 0.0102(18) 0.0013(17) 0.0073(17)
C21 0.021(2) 0.026(2) 0.025(2) -0.0006(17) 0.0034(16) 0.0028(17)
C22 0.023(2) 0.034(3) 0.032(2) 0.003(2) 0.0086(18) 0.0010(19)
C23 0.036(3) 0.048(3) 0.026(3) 0.005(2) 0.013(2) 0.007(2)
C24 0.031(3) 0.050(3) 0.025(2) 0.007(2) 0.0047(19) -0.002(2)
C25 0.029(2) 0.062(4) 0.017(2) 0.001(2) 0.0011(18) 0.011(2)
C26 0.024(2) 0.023(2) 0.0188(19) 0.0004(15) 0.0041(15) 0.0006(16)
C27 0.0172(18) 0.0151(17) 0.0186(19) -0.0004(14) -0.0016(14) -0.0032(14)
C28 0.0192(18) 0.0192(19) 0.0177(19) -0.0016(15) -0.0037(14) 0.0095(15)
C29 0.019(2) 0.034(3) 0.023(2) -0.0042(18) 0.0016(16) 0.0015(18)
C30 0.022(2) 0.055(3) 0.025(2) 0.010(2) -0.0038(18) 0.005(2)
C31 0.027(3) 0.051(3) 0.032(3) 0.007(2) -0.006(2) 0.015(2)
C32 0.0138(19) 0.039(3) 0.034(3) -0.005(2) 0.0008(17) -0.0055(19)
C33 0.022(2) 0.021(2) 0.027(2) -0.0059(17) 0.0012(17) -0.0019(17)
C34 0.0174(18) 0.022(2) 0.0179(19) -0.0023(15) -0.0011(14) -0.0016(16)
C35 0.0120(16) 0.0155(17) 0.0162(17) 0.0002(14) -0.0012(13) 0.0000(13)
C36 0.0190(19) 0.0109(17) 0.028(2) -0.0068(15) -0.0032(15) 0.0023(14)
C37 0.024(2) 0.024(2) 0.021(2) -0.0019(16) -0.0026(16) 0.0041(17)
C38 0.021(2) 0.025(2) 0.024(2) 0.0054(17) 0.0039(16) -0.0028(17)
C39 0.032(3) 0.034(3) 0.026(2) 0.0093(19) 0.0061(19) 0.001(2)
C40 0.030(2) 0.041(3) 0.022(2) 0.0071(19) 0.0004(18) -0.003(2)
C41 0.033(2) 0.037(3) 0.015(2) 0.0027(18) -0.0023(17) -0.003(2)
C42 0.022(2) 0.025(2) 0.0185(19) 0.0033(16) -0.0022(15) -0.0002(17)
C43 0.0179(18) 0.0205(19) 0.0148(17) 0.0034(14) 0.0004(14) 0.0007(15)
C44 0.0160(18) 0.022(2) 0.0117(16) 0.0002(14) 0.0001(13) -0.0044(15)
C45 0.0159(17) 0.023(2) 0.0126(17) -0.0010(13) 0.0012(13) -0.0011(14)
C46 0.022(2) 0.023(2) 0.025(2) -0.0031(16) 0.0007(16) 0.0058(17)
C47 0.023(2) 0.022(2) 0.040(3) -0.0081(19) 0.0103(19) 0.0022(17)
C48 0.024(2) 0.032(3) 0.046(3) -0.014(2) 0.002(2) 0.006(2)
C49 0.020(2) 0.021(2) 0.044(3) -0.0054(19) -0.0062(19) 0.0056(16)
C50 0.032(2) 0.019(2) 0.024(2) 0.0001(16) -0.0062(18) 0.0045(18)
C51 0.0189(19) 0.022(2) 0.0174(19) -0.0019(15) -0.0032(14) -0.0005(16)
C52 0.0168(18) 0.0116(17) 0.0199(19) -0.0040(13) -0.0030(14) -0.0019(14)
C53 0.0180(19) 0.023(2) 0.0190(19) 0.0000(15) -0.0004(15) -0.0005(16)
C54 0.018(2) 0.024(2) 0.036(3) -0.0025(18) -0.0048(18) 0.0033(17)
C55 0.029(2) 0.0174(19) 0.024(2) -0.0017(16) -0.0049(17) -0.0024(17)
C56 0.024(2) 0.025(2) 0.033(2) -0.0029(18) -0.0109(18) 0.0042(18)
C57 0.045(3) 0.030(2) 0.029(3) 0.0019(19) -0.021(2) -0.002(2)
C58 0.047(3) 0.056(4) 0.023(2) 0.003(2) -0.011(2) -0.023(3)
C59 0.027(2) 0.044(3) 0.018(2) 0.0111(19) -0.0061(17) -0.010(2)
C60 0.024(2) 0.026(2) 0.0135(18) 0.0025(15) -0.0075(15) 0.0014(17)
C61 0.0160(17) 0.0133(17) 0.0170(18) 0.0014(13) -0.0037(14) 0.0021(14)
C62 0.026(2) 0.026(2) 0.0089(16) -0.0019(14) 0.0011(13) -0.0017(16)
C63 0.0170(18) 0.026(2) 0.0160(18) -0.0010(15) -0.0026(14) -0.0045(16)
C64 0.030(2) 0.038(3) 0.019(2) 0.0091(18) 0.0008(17) -0.008(2)
C65 0.019(2) 0.028(2) 0.029(2) 0.0024(18) 0.0003(17) -0.0079(17)
C66 0.0162(19) 0.026(2) 0.030(2) -0.0038(17) -0.0011(16) -0.0099(17)
C67 0.0167(19) 0.023(2) 0.0179(19) 0.0019(15) -0.0010(14) -0.0046(16)
C68 0.0188(19) 0.026(2) 0.0152(18) -0.0024(15) 0.0017(14) -0.0045(16)

loop_
_atom_type_symbol
_atom_type_description
_atom_type_scat_dispersion_real
_atom_type_scat_dispersion_imag
_atom_type_scat_source
C C 0.0033 0.0016 'International Tables Vol C Tables 4.2.6.8 and 6.1.1.4'
H H 0.0000 0.0000 'International Tables Vol C Tables 4.2.6.8 and 6.1.1.4'
N N 0.0061 0.0033 'International Tables Vol C Tables 4.2.6.8 and 6.1.1.4'
O O 0.0106 0.0060 'International Tables Vol C Tables 4.2.6.8 and 6.1.1.4'
Zr Zr -2.9673 0.5597 'International Tables Vol C Tables 4.2.6.8 and 6.1.1.4'

loop_
_exptl_crystal_face_index_h
_exptl_crystal_face_index_k
_exptl_crystal_face_index_l
_exptl_crystal_face_perp_dist
0 -5 2 0.1224
-5 5 -2 0.1033
0 1 0 0.1056
1 0 0 0.0869
0 0 -1 0.0529
0 0 1 0.0529
-5 -4 1 0.1664

loop_
_geom_angle_atom_site_label_1
_geom_angle_atom_site_label_2
_geom_angle_atom_site_label_3
_geom_angle
_geom_angle_site_symmetry_1
_geom_angle_site_symmetry_3
O1 Zr1 O1 137.38(16) . 2_665
O1 Zr1 N1 74.88(13) . 2_665
O1 Zr1 N1 74.88(13) 2_665 .
O1 Zr1 N1 72.14(12) . .
O1 Zr1 N1 72.14(12) 2_665 2_665
O1 Zr1 N2 71.89(12) 2_665 .
O1 Zr1 N2 150.27(12) . .
O1 Zr1 N2 150.27(12) 2_665 2_665
O1 Zr1 N2 71.89(12) . 2_665
O3 Zr1 O1 93.28(12) . .
O3 Zr1 O1 101.37(12) 2_665 .
O3 Zr1 O1 93.28(12) 2_665 2_665
O3 Zr1 O1 101.37(12) . 2_665
O3 Zr1 O3 139.04(17) 2_665 .
O3 Zr1 N1 71.85(12) 2_665 2_665
O3 Zr1 N1 149.08(12) . 2_665
O3 Zr1 N1 71.85(12) . .
O3 Zr1 N1 149.08(12) 2_665 .
O3 Zr1 N2 71.40(12) . .
O3 Zr1 N2 77.42(12) 2_665 .
O3 Zr1 N2 77.42(12) . 2_665
O3 Zr1 N2 71.40(12) 2_665 2_665
N1 Zr1 N1 77.31(17) 2_665 .
N1 Zr1 N2 130.47(13) 2_665 .
N1 Zr1 N2 123.30(12) . .
N1 Zr1 N2 130.47(13) . 2_665
N1 Zr1 N2 123.30(12) 2_665 2_665
N2 Zr1 N2 79.81(18) . 2_665
O5 Zr2 O5 139.66(16) 2_565 .
O5 Zr2 O7 96.13(12) 2_565 .
O5 Zr2 O7 97.21(12) . .
O5 Zr2 O7 97.21(12) 2_565 2_565
O5 Zr2 O7 96.13(12) . 2_565
O5 Zr2 N3 75.93(12) . 2_565
O5 Zr2 N3 72.45(12) 2_565 2_565
O5 Zr2 N3 72.45(12) . .
O5 Zr2 N3 75.93(12) 2_565 .
O5 Zr2 N4 146.60(12) . .
O5 Zr2 N4 73.71(12) 2_565 .
O5 Zr2 N4 146.59(12) 2_565 2_565
O5 Zr2 N4 73.72(12) . 2_565
O7 Zr2 O7 140.62(16) . 2_565
O7 Zr2 N3 71.92(12) . .
O7 Zr2 N3 147.40(12) . 2_565
O7 Zr2 N3 71.92(12) 2_565 2_565
O7 Zr2 N3 147.40(12) 2_565 .
O7 Zr2 N4 76.19(12) 2_565 .
O7 Zr2 N4 72.36(12) . .
O7 Zr2 N4 76.19(12) . 2_565
O7 Zr2 N4 72.36(12) 2_565 2_565
N3 Zr2 N3 75.66(17) . 2_565
N4 Zr2 N3 129.31(12) 2_565 .
N4 Zr2 N3 129.53(12) . .
N4 Zr2 N3 129.53(12) 2_565 2_565
N4 Zr2 N3 129.31(12) . 2_565
N4 Zr2 N4 72.98(17) . 2_565
C1 O1 Zr1 135.5(3) . .
C11 O2 C12 103.8(3) . .
C18 O3 Zr1 147.1(3) . .
C29 O4 C28 104.5(3) . .
C35 O5 Zr2 139.4(3) . .
C46 O6 C45 104.5(3) . .
C52 O7 Zr2 139.3(3) . .
C63 O8 C62 104.6(3) . .
C11 N1 Zr1 129.2(3) . .
C11 N1 C17 104.9(4) . .
C17 N1 Zr1 125.9(3) . .
C28 N2 Zr1 127.5(3) . .
C28 N2 C34 106.9(4) . .
C34 N2 Zr1 125.6(3) . .
C45 N3 Zr2 126.4(3) . .
C45 N3 C51 105.9(3) . .
C51 N3 Zr2 127.4(3) . .
C62 N4 Zr2 126.4(3) . .
C62 N4 C68 105.5(4) . .
C68 N4 Zr2 128.0(3) . .
O1 C1 C2 117.3(4) . .
O1 C1 C10 124.4(4) . .
C2 C1 C10 118.3(4) . .
C1 C2 H2 118.3 . .
C3 C2 C1 123.3(4) . .
C3 C2 H2 118.3 . .
C2 C3 H3 120.5 . .
C2 C3 C4 119.1(4) . .
C4 C3 H3 120.5 . .
C3 C4 C5 120.0(4) . .
C3 C4 C9 120.3(4) . .
C5 C4 C9 119.8(4) . .
C4 C5 H5 119.9 . .
C6 C5 C4 120.2(5) . .
C6 C5 H5 119.9 . .
C5 C6 H6 119.8 . .
C5 C6 C7 120.5(4) . .
C7 C6 H6 119.8 . .
C6 C7 H7 119.5 . .
C8 C7 C6 121.0(5) . .
C8 C7 H7 119.5 . .
C7 C8 H8 119.4 . .
C7 C8 C9 121.3(4) . .
C9 C8 H8 119.4 . .
C8 C9 C4 117.3(4) . .
C8 C9 C10 124.5(4) . .
C10 C9 C4 118.1(4) . .
C1 C10 C9 120.6(4) . .
C1 C10 C11 116.5(4) . .
C9 C10 C11 122.8(4) . .
O2 C11 C10 118.8(4) . .
N1 C11 O2 115.1(4) . .
N1 C11 C10 126.0(4) . .
O2 C12 C13 128.4(4) . .
C17 C12 O2 108.3(4) . .
C17 C12 C13 123.2(4) . .
C12 C13 H13 122.3 . .
C14 C13 C12 115.4(4) . .
C14 C13 H13 122.3 . .
C13 C14 H14 118.4 . .
C15 C14 C13 123.1(5) . .
C15 C14 H14 118.4 . .
C14 C15 H15 119.5 . .
C14 C15 C16 121.0(5) . .
C16 C15 H15 119.5 . .
C15 C16 H16 121.6 . .
C17 C16 C15 116.8(4) . .
C17 C16 H16 121.6 . .
C12 C17 N1 107.9(4) . .
C12 C17 C16 120.2(4) . .
C16 C17 N1 131.8(4) . .
O3 C18 C19 118.1(4) . .
O3 C18 C27 122.1(4) . .
C19 C18 C27 119.7(4) . .
C18 C19 H19 119.5 . .
C20 C19 C18 121.0(4) . .
C20 C19 H19 119.5 . .
C19 C20 H20 119.3 . .
C19 C20 C21 121.4(4) . .
C21 C20 H20 119.3 . .
C20 C21 C22 119.9(4) . .
C20 C21 C26 120.4(4) . .
C22 C21 C26 119.6(4) . .
C21 C22 H22 119.3 . .
C23 C22 C21 121.4(5) . .
C23 C22 H22 119.3 . .
C22 C23 H23 120.7 . .
C24 C23 C22 118.6(5) . .
C24 C23 H23 120.7 . .
C23 C24 H24 118.7 . .
C23 C24 C25 122.6(5) . .
C25 C24 H24 118.7 . .
C24 C25 H25 119.6 . .
C24 C25 C26 120.7(5) . .
C26 C25 H25 119.6 . .
C21 C26 C27 117.2(4) . .
C25 C26 C21 117.0(4) . .
C25 C26 C27 125.7(4) . .
C18 C27 C26 119.6(4) . .
C18 C27 C28 116.4(4) . .
C28 C27 C26 123.9(4) . .
O4 C28 C27 116.7(4) . .
N2 C28 O4 112.9(4) . .
N2 C28 C27 130.0(4) . .
O4 C29 C30 128.1(5) . .
O4 C29 C34 108.0(4) . .
C30 C29 C34 123.9(4) . .
C29 C30 H30 121.3 . .
C31 C30 C29 117.5(5) . .
C31 C30 H30 121.3 . .
C30 C31 H31 120.3 . .
C30 C31 C32 119.4(5) . .
C32 C31 H31 120.3 . .
C31 C32 H32 118.2 . .
C33 C32 C31 123.7(5) . .
C33 C32 H32 118.2 . .
C32 C33 H33 121.6 . .
C32 C33 C34 116.8(4) . .
C34 C33 H33 121.6 . .
N2 C34 C29 107.7(4) . .
N2 C34 C33 133.5(4) . .
C33 C34 C29 118.7(4) . .
O5 C35 C36 118.0(4) . .
O5 C35 C44 123.8(4) . .
C44 C35 C36 118.2(4) . .
C35 C36 H36 118.9 . .
C37 C36 C35 122.1(4) . .
C37 C36 H36 118.9 . .
C36 C37 H37 119.5 . .
C36 C37 C38 121.1(4) . .
C38 C37 H37 119.5 . .
C39 C38 C37 120.6(5) . .
C43 C38 C37 118.4(4) . .
C43 C38 C39 121.0(5) . .
C38 C39 H39 119.4 . .
C40 C39 C38 121.1(5) . .
C40 C39 H39 119.4 . .
C39 C40 H40 120.3 . .
C39 C40 C41 119.5(5) . .
C41 C40 H40 120.3 . .
C40 C41 H41 119.7 . .
C42 C41 C40 120.6(5) . .
C42 C41 H41 119.7 . .
C41 C42 H42 119.3 . .
C41 C42 C43 121.4(4) . .
C43 C42 H42 119.3 . .
C38 C43 C42 116.3(4) . .
C38 C43 C44 120.2(4) . .
C42 C43 C44 123.5(4) . .
C35 C44 C43 119.6(4) . .
C35 C44 C45 116.1(4) . .
C45 C44 C43 124.1(4) . .
O6 C45 C44 118.3(3) . .
N3 C45 O6 112.6(4) . .
N3 C45 C44 128.8(4) . .
O6 C46 C47 126.3(4) . .
C51 C46 O6 108.8(4) . .
C51 C46 C47 124.7(5) . .
C46 C47 H47 122.8 . .
C46 C47 C48 114.4(5) . .
C48 C47 H47 122.8 . .
C47 C48 H48 119.3 . .
C49 C48 C47 121.3(5) . .
C49 C48 H48 119.3 . .
C48 C49 H49 118.9 . .
C48 C49 C50 122.3(5) . .
C50 C49 H49 118.9 . .
C49 C50 H50 121.8 . .
C51 C50 C49 116.4(5) . .
C51 C50 H50 121.8 . .
C46 C51 N3 108.0(4) . .
C46 C51 C50 120.8(4) . .
C50 C51 N3 131.2(4) . .
O7 C52 C53 115.9(4) . .
O7 C52 C61 124.8(4) . .
C61 C52 C53 119.3(4) . .
C52 C53 H53 119.9 . .
C54 C53 C52 120.1(4) . .
C54 C53 H53 119.9 . .
C53 C54 H54 119.0 . .
C53 C54 C55 121.9(4) . .
C55 C54 H54 119.0 . .
C56 C55 C54 120.0(4) . .
C56 C55 C60 120.7(4) . .
C60 C55 C54 119.3(4) . .
C55 C56 H56 119.3 . .
C57 C56 C55 121.4(5) . .
C57 C56 H56 119.3 . .
C56 C57 H57 120.8 . .
C56 C57 C58 118.3(5) . .
C58 C57 H57 120.8 . .
C57 C58 H58 119.5 . .
C59 C58 C57 121.0(5) . .
C59 C58 H58 119.5 . .
C58 C59 H59 119.3 . .
C58 C59 C60 121.5(5) . .
C60 C59 H59 119.3 . .
C55 C60 C61 118.5(4) . .
C59 C60 C55 116.8(4) . .
C59 C60 C61 124.4(4) . .
C52 C61 C60 120.6(4) . .
C52 C61 C62 115.5(4) . .
C60 C61 C62 123.4(4) . .
O8 C62 C61 117.9(4) . .
N4 C62 O8 113.1(4) . .
N4 C62 C61 128.7(4) . .
O8 C63 C64 127.0(4) . .
C68 C63 O8 109.3(4) . .
C68 C63 C64 123.7(4) . .
C63 C64 H64 122.2 . .
C65 C64 C63 115.6(4) . .
C65 C64 H64 122.2 . .
C64 C65 H65 119.1 . .
C64 C65 C66 121.8(4) . .
C66 C65 H65 119.1 . .
C65 C66 H66 119.8 . .
C67 C66 C65 120.5(4) . .
C67 C66 H66 119.8 . .
C66 C67 H67 121.1 . .
C68 C67 C66 117.8(4) . .
C68 C67 H67 121.1 . .
C63 C68 N4 107.4(4) . .
C63 C68 C67 120.6(4) . .
C67 C68 N4 131.9(4) . .

loop_
_geom_bond_atom_site_label_1
_geom_bond_atom_site_label_2
_geom_bond_distance
_geom_bond_site_symmetry_2
Zr1 O1 2.102(3) .
Zr1 O1 2.102(3) 2_665
Zr1 O3 2.061(3) .
Zr1 O3 2.061(3) 2_665
Zr1 N1 2.379(4) 2_665
Zr1 N1 2.379(4) .
Zr1 N2 2.432(4) .
Zr1 N2 2.432(4) 2_665
Zr2 O5 2.084(3) 2_565
Zr2 O5 2.084(3) .
Zr2 O7 2.087(3) .
Zr2 O7 2.087(3) 2_565
Zr2 N3 2.402(3) 2_565
Zr2 N3 2.402(3) .
Zr2 N4 2.375(3) 2_565
Zr2 N4 2.375(3) .
O1 C1 1.319(5) .
O2 C11 1.367(5) .
O2 C12 1.389(6) .
O3 C18 1.304(5) .
O4 C28 1.392(5) .
O4 C29 1.373(6) .
O5 C35 1.294(5) .
O6 C45 1.380(5) .
O6 C46 1.378(6) .
O7 C52 1.307(5) .
O8 C62 1.393(5) .
O8 C63 1.377(5) .
N1 C11 1.301(6) .
N1 C17 1.408(6) .
N2 C28 1.307(6) .
N2 C34 1.377(6) .
N3 C45 1.317(5) .
N3 C51 1.397(6) .
N4 C62 1.308(5) .
N4 C68 1.428(5) .
C1 C2 1.404(7) .
C1 C10 1.409(6) .
C2 H2 0.9500 .
C2 C3 1.381(6) .
C3 H3 0.9500 .
C3 C4 1.411(7) .
C4 C5 1.432(6) .
C4 C9 1.443(7) .
C5 H5 0.9500 .
C5 C6 1.347(7) .
C6 H6 0.9500 .
C6 C7 1.418(7) .
C7 H7 0.9500 .
C7 C8 1.362(7) .
C8 H8 0.9500 .
C8 C9 1.415(6) .
C9 C10 1.438(6) .
C10 C11 1.457(6) .
C12 C13 1.392(7) .
C12 C17 1.380(6) .
C13 H13 0.9500 .
C13 C14 1.368(7) .
C14 H14 0.9500 .
C14 C15 1.367(7) .
C15 H15 0.9500 .
C15 C16 1.407(6) .
C16 H16 0.9500 .
C16 C17 1.383(6) .
C18 C19 1.403(6) .
C18 C27 1.412(6) .
C19 H19 0.9500 .
C19 C20 1.377(7) .
C20 H20 0.9500 .
C20 C21 1.394(6) .
C21 C22 1.427(6) .
C21 C26 1.434(6) .
C22 H22 0.9500 .
C22 C23 1.382(8) .
C23 H23 0.9500 .
C23 C24 1.370(8) .
C24 H24 0.9500 .
C24 C25 1.395(7) .
C25 H25 0.9500 .
C25 C26 1.417(7) .
C26 C27 1.473(6) .
C27 C28 1.454(6) .
C29 C30 1.374(7) .
C29 C34 1.407(7) .
C30 H30 0.9500 .
C30 C31 1.369(8) .
C31 H31 0.9500 .
C31 C32 1.412(8) .
C32 H32 0.9500 .
C32 C33 1.376(7) .
C33 H33 0.9500 .
C33 C34 1.398(6) .
C35 C36 1.445(6) .
C35 C44 1.407(5) .
C36 H36 0.9500 .
C36 C37 1.334(7) .
C37 H37 0.9500 .
C37 C38 1.444(6) .
C38 C39 1.415(6) .
C38 C43 1.410(6) .
C39 H39 0.9500 .
C39 C40 1.364(7) .
C40 H40 0.9500 .
C40 C41 1.396(8) .
C41 H41 0.9500 .
C41 C42 1.392(6) .
C42 H42 0.9500 .
C42 C43 1.432(6) .
C43 C44 1.444(5) .
C44 C45 1.439(6) .
C46 C47 1.390(6) .
C46 C51 1.365(6) .
C47 H47 0.9500 .
C47 C48 1.413(8) .
C48 H48 0.9500 .
C48 C49 1.379(8) .
C49 H49 0.9500 .
C49 C50 1.407(7) .
C50 H50 0.9500 .
C50 C51 1.382(6) .
C52 C53 1.453(6) .
C52 C61 1.388(6) .
C53 H53 0.9500 .
C53 C54 1.343(6) .
C54 H54 0.9500 .
C54 C55 1.432(7) .
C55 C56 1.401(6) .
C55 C60 1.415(7) .
C56 H56 0.9500 .
C56 C57 1.372(8) .
C57 H57 0.9500 .
C57 C58 1.399(9) .
C58 H58 0.9500 .
C58 C59 1.388(7) .
C59 H59 0.9500 .
C59 C60 1.398(6) .
C60 C61 1.447(5) .
C61 C62 1.448(6) .
C63 C64 1.389(6) .
C63 C68 1.371(6) .
C64 H64 0.9500 .
C64 C65 1.374(7) .
C65 H65 0.9500 .
C65 C66 1.417(7) .
C66 H66 0.9500 .
C66 C67 1.385(6) .
C67 H67 0.9500 .
C67 C68 1.378(6) .

loop_
_geom_torsion_atom_site_label_1
_geom_torsion_atom_site_label_2
_geom_torsion_atom_site_label_3
_geom_torsion_atom_site_label_4
_geom_torsion
Zr1 O1 C1 C2 -142.3(4)
Zr1 O1 C1 C10 37.5(7)
Zr1 O3 C18 C19 159.7(4)
Zr1 O3 C18 C27 -23.4(8)
Zr1 N1 C11 O2 -179.3(3)
Zr1 N1 C11 C10 -3.6(6)
Zr1 N1 C17 C12 179.4(3)
Zr1 N1 C17 C16 -0.5(7)
Zr1 N2 C28 O4 179.0(3)
Zr1 N2 C28 C27 6.8(7)
Zr1 N2 C34 C29 -179.1(3)
Zr1 N2 C34 C33 -3.3(7)
Zr2 O5 C35 C36 148.5(3)
Zr2 O5 C35 C44 -33.6(7)
Zr2 O7 C52 C53 -155.0(3)
Zr2 O7 C52 C61 23.8(7)
Zr2 N3 C45 O6 175.8(2)
Zr2 N3 C45 C44 2.0(6)
Zr2 N3 C51 C46 -177.2(3)
Zr2 N3 C51 C50 5.6(7)
Zr2 N4 C62 O8 173.4(3)
Zr2 N4 C62 C61 -13.1(7)
Zr2 N4 C68 C63 -173.0(3)
Zr2 N4 C68 C67 3.9(7)
O1 C1 C2 C3 176.3(4)
O1 C1 C10 C9 -174.3(4)
O1 C1 C10 C11 8.5(7)
O2 C12 C13 C14 -179.5(5)
O2 C12 C17 N1 -0.8(5)
O2 C12 C17 C16 179.1(4)
O3 C18 C19 C20 -173.7(4)
O3 C18 C27 C26 177.0(4)
O3 C18 C27 C28 -5.8(6)
O4 C29 C30 C31 178.6(5)
O4 C29 C34 N2 -1.2(5)
O4 C29 C34 C33 -177.7(4)
O5 C35 C36 C37 179.8(4)
O5 C35 C44 C43 175.8(4)
O5 C35 C44 C45 -9.4(6)
O6 C46 C47 C48 -179.5(5)
O6 C46 C51 N3 3.1(5)
O6 C46 C51 C50 -179.3(4)
O7 C52 C53 C54 176.3(4)
O7 C52 C61 C60 -172.9(4)
O7 C52 C61 C62 14.9(6)
O8 C63 C64 C65 -179.1(5)
O8 C63 C68 N4 -2.8(5)
O8 C63 C68 C67 179.9(4)
C1 C2 C3 C4 -1.1(7)
C1 C10 C11 O2 154.2(4)
C1 C10 C11 N1 -21.3(7)
C2 C1 C10 C9 5.5(6)
C2 C1 C10 C11 -171.7(4)
C2 C3 C4 C5 -176.3(4)
C2 C3 C4 C9 3.6(7)
C3 C4 C5 C6 178.8(4)
C3 C4 C9 C8 -178.6(4)
C3 C4 C9 C10 -1.6(6)
C4 C5 C6 C7 1.3(7)
C4 C9 C10 C1 -3.0(6)
C4 C9 C10 C11 174.0(4)
C5 C4 C9 C8 1.3(6)
C5 C4 C9 C10 178.3(4)
C5 C6 C7 C8 -1.6(8)
C6 C7 C8 C9 1.8(7)
C7 C8 C9 C4 -1.6(7)
C7 C8 C9 C10 -178.4(4)
C8 C9 C10 C1 173.8(4)
C8 C9 C10 C11 -9.2(7)
C9 C4 C5 C6 -1.2(7)
C9 C10 C11 O2 -23.0(6)
C9 C10 C11 N1 161.5(4)
C10 C1 C2 C3 -3.5(7)
C11 O2 C12 C13 -177.9(6)
C11 O2 C12 C17 0.2(5)
C11 N1 C17 C12 1.1(5)
C11 N1 C17 C16 -178.7(5)
C12 O2 C11 N1 0.6(5)
C12 O2 C11 C10 -175.4(4)
C12 C13 C14 C15 -3.2(9)
C13 C12 C17 N1 177.4(5)
C13 C12 C17 C16 -2.8(8)
C13 C14 C15 C16 3.8(9)
C14 C15 C16 C17 -3.5(7)
C15 C16 C17 N1 -177.2(4)
C15 C16 C17 C12 3.0(7)
C17 N1 C11 O2 -1.1(5)
C17 N1 C11 C10 174.6(4)
C17 C12 C13 C14 2.7(9)
C18 C19 C20 C21 -4.6(8)
C18 C27 C28 O4 -162.8(4)
C18 C27 C28 N2 9.0(7)
C19 C18 C27 C26 -6.1(6)
C19 C18 C27 C28 171.1(4)
C19 C20 C21 C22 179.9(5)
C19 C20 C21 C26 -3.4(8)
C20 C21 C22 C23 175.6(5)
C20 C21 C26 C25 -176.1(5)
C20 C21 C26 C27 6.2(7)
C21 C22 C23 C24 0.0(9)
C21 C26 C27 C18 -1.5(6)
C21 C26 C27 C28 -178.4(4)
C22 C21 C26 C25 0.7(7)
C22 C21 C26 C27 -177.0(4)
C22 C23 C24 C25 1.6(10)
C23 C24 C25 C26 -2.1(10)
C24 C25 C26 C21 0.9(8)
C24 C25 C26 C27 178.4(5)
C25 C26 C27 C18 -179.0(5)
C25 C26 C27 C28 4.1(7)
C26 C21 C22 C23 -1.1(8)
C26 C27 C28 O4 14.2(6)
C26 C27 C28 N2 -173.9(4)
C27 C18 C19 C20 9.3(7)
C28 O4 C29 C30 179.7(5)
C28 O4 C29 C34 0.0(5)
C28 N2 C34 C29 2.0(5)
C28 N2 C34 C33 177.8(5)
C29 O4 C28 N2 1.4(5)
C29 O4 C28 C27 174.6(4)
C29 C30 C31 C32 1.2(9)
C30 C29 C34 N2 179.0(5)
C30 C29 C34 C33 2.5(8)
C30 C31 C32 C33 -1.8(9)
C31 C32 C33 C34 2.7(8)
C32 C33 C34 N2 -178.3(5)
C32 C33 C34 C29 -2.9(7)
C34 N2 C28 O4 -2.1(5)
C34 N2 C28 C27 -174.3(4)
C34 C29 C30 C31 -1.6(9)
C35 C36 C37 C38 4.0(7)
C35 C44 C45 O6 -153.0(4)
C35 C44 C45 N3 20.4(6)
C36 C35 C44 C43 -6.3(6)
C36 C35 C44 C45 168.5(4)
C36 C37 C38 C39 176.0(5)
C36 C37 C38 C43 -4.8(7)
C37 C38 C39 C40 178.9(5)
C37 C38 C43 C42 179.0(4)
C37 C38 C43 C44 0.1(7)
C38 C39 C40 C41 1.4(8)
C38 C43 C44 C35 5.4(6)
C38 C43 C44 C45 -169.0(4)
C39 C38 C43 C42 -1.8(7)
C39 C38 C43 C44 179.2(4)
C39 C40 C41 C42 -0.5(8)
C40 C41 C42 C43 -1.7(8)
C41 C42 C43 C38 2.8(7)
C41 C42 C43 C44 -178.3(4)
C42 C43 C44 C35 -173.4(4)
C42 C43 C44 C45 12.2(7)
C43 C38 C39 C40 -0.2(8)
C43 C44 C45 O6 21.6(6)
C43 C44 C45 N3 -165.0(4)
C44 C35 C36 C37 1.7(6)
C45 O6 C46 C47 -179.1(5)
C45 O6 C46 C51 -2.4(5)
C45 N3 C51 C46 -2.6(5)
C45 N3 C51 C50 -179.8(5)
C46 O6 C45 N3 0.7(5)
C46 O6 C45 C44 175.2(4)
C46 C47 C48 C49 -3.7(8)
C47 C46 C51 N3 179.9(4)
C47 C46 C51 C50 -2.5(7)
C47 C48 C49 C50 1.5(8)
C48 C49 C50 C51 0.5(7)
C49 C50 C51 N3 176.9(4)
C49 C50 C51 C46 0.0(7)
C51 N3 C45 O6 1.2(5)
C51 N3 C45 C44 -172.6(4)
C51 C46 C47 C48 4.3(8)
C52 C53 C54 C55 -2.0(7)
C52 C61 C62 O8 157.1(4)
C52 C61 C62 N4 -16.1(7)
C53 C52 C61 C60 5.8(6)
C53 C52 C61 C62 -166.3(4)
C53 C54 C55 C56 -177.2(5)
C53 C54 C55 C60 3.3(7)
C54 C55 C56 C57 179.1(5)
C54 C55 C60 C59 -174.7(5)
C54 C55 C60 C61 0.0(7)
C55 C56 C57 C58 -2.4(8)
C55 C60 C61 C52 -4.6(6)
C55 C60 C61 C62 166.9(4)
C56 C55 C60 C59 5.8(7)
C56 C55 C60 C61 -179.4(4)
C56 C57 C58 C59 1.7(9)
C57 C58 C59 C60 2.9(9)
C58 C59 C60 C55 -6.6(8)
C58 C59 C60 C61 179.1(5)
C59 C60 C61 C52 169.7(5)
C59 C60 C61 C62 -18.8(7)
C60 C55 C56 C57 -1.5(7)
C60 C61 C62 O8 -14.7(6)
C60 C61 C62 N4 172.1(4)
C61 C52 C53 C54 -2.6(7)
C62 O8 C63 C64 -177.7(5)
C62 O8 C63 C68 0.8(5)
C62 N4 C68 C63 3.8(5)
C62 N4 C68 C67 -179.3(5)
C63 O8 C62 N4 1.8(5)
C63 O8 C62 C61 -172.4(4)
C63 C64 C65 C66 -2.8(8)
C64 C63 C68 N4 175.8(4)
C64 C63 C68 C67 -1.5(8)
C64 C65 C66 C67 2.1(8)
C65 C66 C67 C68 -0.9(7)
C66 C67 C68 N4 -175.9(5)
C66 C67 C68 C63 0.6(7)
C68 N4 C62 O8 -3.5(5)
C68 N4 C62 C61 170.0(4)
C68 C63 C64 C65 2.6(8)

loop_
_exptl_oxdiff_crystal_face_indexfrac_h
_exptl_oxdiff_crystal_face_indexfrac_k
_exptl_oxdiff_crystal_face_indexfrac_l
_exptl_oxdiff_crystal_face_x
_exptl_oxdiff_crystal_face_y
_exptl_oxdiff_crystal_face_z
-0.0032 -4.9940 1.9901 0.0041 -0.0946 -0.1689
-4.9932 4.9981 -2.0075 -0.0268 0.3497 0.0254
0.0004 0.9981 0.0016 -0.0106 0.0168 0.0316
0.9993 -0.0008 0.0035 0.0045 -0.0510 0.0287
0.0006 0.0018 -0.9990 0.0244 0.0052 0.0054
-0.0006 -0.0018 0.9990 -0.0244 -0.0052 -0.0054
-4.9987 -3.9901 0.9753 -0.0048 0.1825 -0.2754

loop_
_smtbx_masks_void_nr
_smtbx_masks_void_average_x
_smtbx_masks_void_average_y
_smtbx_masks_void_average_z
_smtbx_masks_void_volume
_smtbx_masks_void_count_electrons
1 0.000 -0.547 0.751 891.0 61.7
2 0.500 -0.668 0.249 891.0 61.7
